data_7060318
loop_
_publ_author_name
'Nov\'ak, Miroslav'
'Jambor, Roman'
'R\%u\<zi\<ckov\'a, Zde\<nka'
'Podzimek, \<St\<ep\'an'

_publ_section_title
;
 Unique reactivity of an \a-ketiminopyridine ligand with metal--alkyls:
 Synthesis and ROP of \e-caprolactone
;
_journal_issue 8
_journal_name_full 'New Journal of Chemistry'
_journal_page_first 3800
_journal_page_last 3808
_journal_paper_doi 10.1039/D0NJ05498D
_journal_volume 45
_journal_year 2021
_chemical_formula_sum 'C22 H30 N2 O Zn'
_chemical_formula_weight 403.87
_space_group_crystal_system monoclinic
_space_group_IT_number 14
_space_group_name_Hall '-P 2ybc'
_space_group_name_H-M_alt 'P 1 21/c 1'
_atom_sites_solution_hydrogens geom
_audit_creation_method SHELXL-2017/1
_audit_update_record
;
2021-01-06 deposited with the CCDC.	2021-01-20 downloaded from the CCDC.
;
_cell_angle_alpha 90
_cell_angle_beta 116.701(8)
_cell_angle_gamma 90
_cell_formula_units_Z 4
_cell_length_a 11.7931(13)
_cell_length_b 11.9320(6)
_cell_length_c 16.3490(14)
_cell_measurement_reflns_used 14463
_cell_measurement_temperature 150(2)
_cell_measurement_theta_max 27.5
_cell_measurement_theta_min 1
_cell_volume 2055.2(3)
_computing_cell_refinement 'COLLECT and DENZO'
_computing_data_collection 'COLLECT (Hooft, 1998) and DENZO (Otwinowski & Minor, 1997)'
_computing_data_reduction 'COLLECT and DENZO'
_computing_molecular_graphics 'PLATON (Spek, 2003)'
_computing_publication_material 'SHELXL-97 (Sheldrick, 2008)'
_computing_structure_refinement 'SHELXL-2017/1 (Sheldrick, 2017)'
_computing_structure_solution 'SIR92 (Altomare et al., 1994)'
_diffrn_ambient_temperature 150(1)
_diffrn_detector_area_resol_mean 9.091
_diffrn_measured_fraction_theta_full 0.995
_diffrn_measured_fraction_theta_max 0.984
_diffrn_measurement_device_type 'Bruker Nonius KappaCCD area detector'
_diffrn_measurement_method '\f and \w scans to fill the Ewald sphere'
_diffrn_radiation_monochromator graphite
_diffrn_radiation_source 'fine-focus sealed tube'
_diffrn_radiation_type MoK\a
_diffrn_radiation_wavelength 0.71073
_diffrn_reflns_av_R_equivalents 0.0420
_diffrn_reflns_av_unetI/netI 0.0505
_diffrn_reflns_Laue_measured_fraction_full 0.995
_diffrn_reflns_Laue_measured_fraction_max 0.984
_diffrn_reflns_limit_h_max 15
_diffrn_reflns_limit_h_min -12
_diffrn_reflns_limit_k_max 14
_diffrn_reflns_limit_k_min -15
_diffrn_reflns_limit_l_max 17
_diffrn_reflns_limit_l_min -21
_diffrn_reflns_number 14463
_diffrn_reflns_point_group_measured_fraction_full 0.995
_diffrn_reflns_point_group_measured_fraction_max 0.984
_diffrn_reflns_theta_full 25.242
_diffrn_reflns_theta_max 27.501
_diffrn_reflns_theta_min 2.204
_diffrn_standards_number 0
_exptl_absorpt_coefficient_mu 1.207
_exptl_absorpt_correction_T_max 0.7456
_exptl_absorpt_correction_T_min 0.6275
_exptl_absorpt_correction_type multi-scan
_exptl_absorpt_process_details
;
SADABS-2016/2 - Bruker AXS area detector
scaling and absorption correction
;
_exptl_crystal_colour colourles
_exptl_crystal_density_diffrn 1.305
_exptl_crystal_description needle
_exptl_crystal_F_000 856
_exptl_crystal_size_max 0.430
_exptl_crystal_size_mid 0.189
_exptl_crystal_size_min 0.157
_refine_diff_density_max 0.351
_refine_diff_density_min -0.505
_refine_diff_density_rms 0.067
_refine_ls_extinction_method none
_refine_ls_goodness_of_fit_ref 1.069
_refine_ls_hydrogen_treatment constr
_refine_ls_matrix_type full
_refine_ls_number_parameters 241
_refine_ls_number_reflns 4650
_refine_ls_number_restraints 0
_refine_ls_restrained_S_all 1.069
_refine_ls_R_factor_all 0.0729
_refine_ls_R_factor_gt 0.0392
_refine_ls_shift/su_max 0.001
_refine_ls_shift/su_mean 0.000
_refine_ls_structure_factor_coef Fsqd
_refine_ls_weighting_details 'w=1/[\s^2^(Fo^2^)+(0.0349P)^2^+1.4043P] where P=(Fo^2^+2Fc^2^)/3'
_refine_ls_weighting_scheme calc
_refine_ls_wR_factor_gt 0.0824
_refine_ls_wR_factor_ref 0.0973
_reflns_Friedel_coverage 0.000
_reflns_number_gt 3319
_reflns_number_total 4650
_reflns_threshold_expression 'I > 2\s(I)'
_cod_data_source_file d0nj05498d2.cif
_cod_data_source_block 3
_cod_depositor_comments 'Adding full bibliography for 7060316--7060319.cif.'
_cod_original_sg_symbol_H-M 'P 21/c'
_cod_original_formula_sum 'C22 H30 N2 O1 Zn1'
_cod_database_code 7060318
_shelx_shelxl_version_number 2017/1
_shelx_space_group_comment
;
The symmetry employed for this shelxl refinement is uniquely defined
by the following loop, which should always be used as a source of
symmetry information in preference to the above space-group names.
They are only intended as comments.
;
_exptl_absorpt_special_details
;
The ratio of minimum to maximum
apparent transmission was 0.842
;

loop_
_space_group_symop_operation_xyz
'x, y, z'
'-x, y+1/2, -z+1/2'
'-x, -y, -z'
'x, -y-1/2, z-1/2'

loop_
_atom_site_label
_atom_site_type_symbol
_atom_site_fract_x
_atom_site_fract_y
_atom_site_fract_z
_atom_site_U_iso_or_equiv
_atom_site_adp_type
_atom_site_occupancy
_atom_site_site_symmetry_order
_atom_site_calc_flag
_atom_site_refinement_flags_posn
_atom_site_refinement_flags_adp
_atom_site_refinement_flags_occupancy
_atom_site_disorder_assembly
_atom_site_disorder_group
Zn1 Zn 0.48206(3) 0.26400(2) 0.10324(2) 0.02907(10) Uani 1 1 d . . . . .
O1 O 0.29011(19) 0.34271(15) -0.09217(12) 0.0396(5) Uani 1 1 d . . . . .
N1 N 0.66427(19) 0.25626(16) 0.15193(13) 0.0267(4) Uani 1 1 d . . . . .
C1 C 0.7159(3) 0.3091(2) 0.10221(17) 0.0303(6) Uani 1 1 d . . . . .
C2 C 0.6211(3) 0.35813(19) 0.01524(17) 0.0301(6) Uani 1 1 d . . . . .
N2 N 0.4983(2) 0.33874(16) -0.00405(14) 0.0281(5) Uani 1 1 d . . . . .
C4 C 0.4280(3) 0.4266(2) -0.14924(18) 0.0403(7) Uani 1 1 d . . . . .
H4 H 0.361840 0.447807 -0.205019 0.048 Uiso 1 1 calc R U . . .
C3 C 0.4049(3) 0.3715(2) -0.08426(17) 0.0325(6) Uani 1 1 d . . . . .
C5 C 0.5529(3) 0.4492(2) -0.12873(19) 0.0429(7) Uani 1 1 d . . . . .
H5 H 0.571577 0.487007 -0.170967 0.052 Uiso 1 1 calc R U . . .
C6 C 0.6498(3) 0.4163(2) -0.04639(18) 0.0374(6) Uani 1 1 d . . . . .
H6 H 0.733629 0.432854 -0.032228 0.045 Uiso 1 1 calc R U . . .
C7 C 0.8420(3) 0.3164(2) 0.1259(2) 0.0438(7) Uani 1 1 d . . . . .
H7A H 0.901111 0.283870 0.180001 0.053 Uiso 1 1 calc R U . . .
H7B H 0.869093 0.354019 0.088011 0.053 Uiso 1 1 calc R U . . .
C8 C 0.1809(3) 0.3679(3) -0.1769(2) 0.0518(8) Uani 1 1 d . . . . .
H8A H 0.105755 0.341279 -0.174250 0.078 Uiso 1 1 calc R U . . .
H8B H 0.188992 0.331793 -0.226451 0.078 Uiso 1 1 calc R U . . .
H8C H 0.174858 0.447496 -0.186525 0.078 Uiso 1 1 calc R U . . .
C10 C 0.7729(2) 0.0798(2) 0.21527(17) 0.0303(6) Uani 1 1 d . . . . .
C9 C 0.7486(2) 0.1919(2) 0.22876(16) 0.0259(5) Uani 1 1 d . . . . .
C12 C 0.9121(3) 0.0645(3) 0.3755(2) 0.0449(7) Uani 1 1 d . . . . .
H12 H 0.967984 0.022070 0.424910 0.054 Uiso 1 1 calc R U . . .
C11 C 0.8541(3) 0.0176(2) 0.29001(19) 0.0395(7) Uani 1 1 d . . . . .
H11 H 0.869516 -0.057082 0.282153 0.047 Uiso 1 1 calc R U . . .
C14 C 0.8062(2) 0.2398(2) 0.31598(17) 0.0306(5) Uani 1 1 d . . . . .
C13 C 0.8880(3) 0.1739(3) 0.38859(18) 0.0394(7) Uani 1 1 d . . . . .
H13 H 0.927276 0.204466 0.447122 0.047 Uiso 1 1 calc R U . . .
C17 C 0.6052(3) -0.0542(3) 0.1179(3) 0.0644(10) Uani 1 1 d . . . . .
H17A H 0.563696 -0.087183 0.058077 0.097 Uiso 1 1 calc R U . . .
H17B H 0.544297 -0.013394 0.130135 0.097 Uiso 1 1 calc R U . . .
H17C H 0.642466 -0.112120 0.162897 0.097 Uiso 1 1 calc R U . . .
C16 C 0.8018(4) -0.0354(3) 0.0966(2) 0.0634(10) Uani 1 1 d . . . . .
H16A H 0.757665 -0.063923 0.035338 0.095 Uiso 1 1 calc R U . . .
H16B H 0.840111 -0.096450 0.138272 0.095 Uiso 1 1 calc R U . . .
H16C H 0.866599 0.015907 0.100179 0.095 Uiso 1 1 calc R U . . .
C15 C 0.7084(3) 0.0253(2) 0.12211(19) 0.0383(6) Uani 1 1 d . . . . .
H15 H 0.667595 0.084551 0.076778 0.046 Uiso 1 1 calc R U . . .
C18 C 0.7767(3) 0.3586(2) 0.33076(19) 0.0386(7) Uani 1 1 d . . . . .
H18 H 0.748458 0.397710 0.272152 0.046 Uiso 1 1 calc R U . . .
C19 C 0.8876(4) 0.4226(4) 0.4000(3) 0.0924(16) Uani 1 1 d . . . . .
H19A H 0.863955 0.499550 0.400193 0.139 Uiso 1 1 calc R U . . .
H19B H 0.957060 0.418456 0.384633 0.139 Uiso 1 1 calc R U . . .
H19C H 0.912936 0.390809 0.459657 0.139 Uiso 1 1 calc R U . . .
C20 C 0.6688(3) 0.3630(3) 0.3559(3) 0.0585(9) Uani 1 1 d . . . . .
H20A H 0.645958 0.439713 0.358397 0.088 Uiso 1 1 calc R U . . .
H20B H 0.694530 0.328656 0.414702 0.088 Uiso 1 1 calc R U . . .
H20C H 0.597096 0.323523 0.310746 0.088 Uiso 1 1 calc R U . . .
C21 C 0.3462(3) 0.2283(2) 0.13546(19) 0.0393(6) Uani 1 1 d . . . . .
H21A H 0.337743 0.147415 0.134463 0.047 Uiso 1 1 calc R U . . .
H21B H 0.373035 0.252329 0.198145 0.047 Uiso 1 1 calc R U . . .
C22 C 0.2157(3) 0.2771(3) 0.0776(2) 0.0464(7) Uani 1 1 d . . . . .
H22A H 0.159363 0.255367 0.102720 0.070 Uiso 1 1 calc R U . . .
H22B H 0.183648 0.249478 0.016086 0.070 Uiso 1 1 calc R U . . .
H22C H 0.221265 0.357350 0.077358 0.070 Uiso 1 1 calc R U . . .

loop_
_atom_site_aniso_label
_atom_site_aniso_U_11
_atom_site_aniso_U_22
_atom_site_aniso_U_33
_atom_site_aniso_U_23
_atom_site_aniso_U_13
_atom_site_aniso_U_12
Zn1 0.02742(16) 0.03387(17) 0.02521(16) 0.00181(12) 0.01121(12) -0.00177(12)
O1 0.0396(12) 0.0440(11) 0.0257(10) 0.0036(8) 0.0062(9) 0.0041(8)
N1 0.0260(11) 0.0310(11) 0.0232(10) 0.0043(8) 0.0113(9) 0.0018(8)
C1 0.0368(15) 0.0289(13) 0.0285(13) -0.0022(10) 0.0176(12) -0.0038(10)
C2 0.0389(16) 0.0258(13) 0.0288(14) -0.0029(10) 0.0180(12) -0.0008(10)
N2 0.0360(12) 0.0259(11) 0.0217(10) -0.0012(8) 0.0123(9) 0.0002(8)
C4 0.060(2) 0.0353(15) 0.0228(14) 0.0024(10) 0.0163(13) 0.0094(13)
C3 0.0450(17) 0.0265(13) 0.0230(13) -0.0027(9) 0.0127(12) 0.0033(11)
C5 0.070(2) 0.0355(15) 0.0353(16) 0.0056(11) 0.0341(16) 0.0060(14)
C6 0.0498(18) 0.0350(15) 0.0350(15) 0.0048(11) 0.0259(14) 0.0008(12)
C7 0.0372(17) 0.0585(18) 0.0391(17) 0.0121(13) 0.0201(14) -0.0061(13)
C8 0.047(2) 0.060(2) 0.0320(16) 0.0041(13) 0.0035(14) 0.0131(15)
C10 0.0246(13) 0.0365(14) 0.0344(14) 0.0045(10) 0.0174(11) 0.0031(10)
C9 0.0202(12) 0.0333(13) 0.0264(13) 0.0034(10) 0.0126(10) -0.0005(9)
C12 0.0372(17) 0.064(2) 0.0342(16) 0.0202(14) 0.0163(13) 0.0166(14)
C11 0.0371(16) 0.0421(16) 0.0435(17) 0.0118(12) 0.0218(14) 0.0122(12)
C14 0.0249(13) 0.0408(15) 0.0291(13) -0.0005(10) 0.0147(11) -0.0060(11)
C13 0.0287(15) 0.066(2) 0.0234(14) 0.0018(12) 0.0116(12) -0.0029(13)
C17 0.064(2) 0.061(2) 0.065(2) -0.0142(17) 0.026(2) -0.0201(17)
C16 0.079(3) 0.068(2) 0.056(2) -0.0035(17) 0.042(2) 0.0226(19)
C15 0.0429(17) 0.0326(14) 0.0393(16) -0.0008(11) 0.0183(13) 0.0031(12)
C18 0.0457(18) 0.0392(16) 0.0317(15) -0.0065(11) 0.0183(13) -0.0108(12)
C19 0.050(2) 0.084(3) 0.146(4) -0.069(3) 0.047(3) -0.035(2)
C20 0.048(2) 0.0431(18) 0.094(3) -0.0134(17) 0.041(2) -0.0034(14)
C21 0.0315(15) 0.0509(16) 0.0338(15) 0.0077(12) 0.0133(12) -0.0029(12)
C22 0.0360(16) 0.0546(18) 0.0508(18) 0.0042(14) 0.0214(14) 0.0063(13)

loop_
_atom_type_symbol
_atom_type_description
_atom_type_scat_dispersion_real
_atom_type_scat_dispersion_imag
_atom_type_scat_source
C C 0.0033 0.0016 'International Tables Vol C Tables 4.2.6.8 and 6.1.1.4'
H H 0.0000 0.0000 'International Tables Vol C Tables 4.2.6.8 and 6.1.1.4'
O O 0.0106 0.0060 'International Tables Vol C Tables 4.2.6.8 and 6.1.1.4'
N N 0.0061 0.0033 'International Tables Vol C Tables 4.2.6.8 and 6.1.1.4'
Zn Zn 0.2839 1.4301 'International Tables Vol C Tables 4.2.6.8 and 6.1.1.4'

loop_
_geom_angle_atom_site_label_1
_geom_angle_atom_site_label_2
_geom_angle_atom_site_label_3
_geom_angle
_geom_angle_site_symmetry_1
_geom_angle_site_symmetry_3
_geom_angle_publ_flag
N1 Zn1 C21 141.07(10) . . ?
N1 Zn1 N2 81.90(8) . . ?
C21 Zn1 N2 136.98(10) . . ?
C3 O1 C8 117.8(2) . . ?
C1 N1 C9 116.8(2) . . ?
C1 N1 Zn1 116.32(16) . . ?
C9 N1 Zn1 126.55(15) . . ?
C7 C1 N1 125.6(2) . . ?
C7 C1 C2 120.4(2) . . ?
N1 C1 C2 114.0(2) . . ?
N2 C2 C6 120.1(2) . . ?
N2 C2 C1 115.1(2) . . ?
C6 C2 C1 124.8(2) . . ?
C3 N2 C2 120.1(2) . . ?
C3 N2 Zn1 127.82(19) . . ?
C2 N2 Zn1 112.05(16) . . ?
C3 C4 C5 117.7(3) . . ?
C3 C4 H4 121.1 . . ?
C5 C4 H4 121.1 . . ?
N2 C3 O1 111.7(2) . . ?
N2 C3 C4 122.3(3) . . ?
O1 C3 C4 126.0(3) . . ?
C6 C5 C4 120.5(3) . . ?
C6 C5 H5 119.8 . . ?
C4 C5 H5 119.8 . . ?
C5 C6 C2 119.3(3) . . ?
C5 C6 H6 120.4 . . ?
C2 C6 H6 120.4 . . ?
C1 C7 H7A 120.0 . . ?
C1 C7 H7B 120.0 . . ?
H7A C7 H7B 120.0 . . ?
O1 C8 H8A 109.5 . . ?
O1 C8 H8B 109.5 . . ?
H8A C8 H8B 109.5 . . ?
O1 C8 H8C 109.5 . . ?
H8A C8 H8C 109.5 . . ?
H8B C8 H8C 109.5 . . ?
C11 C10 C9 118.8(2) . . ?
C11 C10 C15 119.7(2) . . ?
C9 C10 C15 121.5(2) . . ?
C14 C9 C10 120.6(2) . . ?
C14 C9 N1 120.4(2) . . ?
C10 C9 N1 119.0(2) . . ?
C11 C12 C13 120.3(3) . . ?
C11 C12 H12 119.9 . . ?
C13 C12 H12 119.9 . . ?
C12 C11 C10 120.9(3) . . ?
C12 C11 H11 119.6 . . ?
C10 C11 H11 119.6 . . ?
C13 C14 C9 118.3(2) . . ?
C13 C14 C18 121.2(2) . . ?
C9 C14 C18 120.5(2) . . ?
C12 C13 C14 121.2(3) . . ?
C12 C13 H13 119.4 . . ?
C14 C13 H13 119.4 . . ?
C15 C17 H17A 109.5 . . ?
C15 C17 H17B 109.5 . . ?
H17A C17 H17B 109.5 . . ?
C15 C17 H17C 109.5 . . ?
H17A C17 H17C 109.5 . . ?
H17B C17 H17C 109.5 . . ?
C15 C16 H16A 109.5 . . ?
C15 C16 H16B 109.5 . . ?
H16A C16 H16B 109.5 . . ?
C15 C16 H16C 109.5 . . ?
H16A C16 H16C 109.5 . . ?
H16B C16 H16C 109.5 . . ?
C10 C15 C17 110.2(2) . . ?
C10 C15 C16 112.4(2) . . ?
C17 C15 C16 110.7(3) . . ?
C10 C15 H15 107.8 . . ?
C17 C15 H15 107.8 . . ?
C16 C15 H15 107.8 . . ?
C19 C18 C20 109.5(3) . . ?
C19 C18 C14 114.5(3) . . ?
C20 C18 C14 111.2(2) . . ?
C19 C18 H18 107.1 . . ?
C20 C18 H18 107.1 . . ?
C14 C18 H18 107.1 . . ?
C18 C19 H19A 109.5 . . ?
C18 C19 H19B 109.5 . . ?
H19A C19 H19B 109.5 . . ?
C18 C19 H19C 109.5 . . ?
H19A C19 H19C 109.5 . . ?
H19B C19 H19C 109.5 . . ?
C18 C20 H20A 109.5 . . ?
C18 C20 H20B 109.5 . . ?
H20A C20 H20B 109.5 . . ?
C18 C20 H20C 109.5 . . ?
H20A C20 H20C 109.5 . . ?
H20B C20 H20C 109.5 . . ?
C22 C21 Zn1 118.5(2) . . ?
C22 C21 H21A 107.7 . . ?
Zn1 C21 H21A 107.7 . . ?
C22 C21 H21B 107.7 . . ?
Zn1 C21 H21B 107.7 . . ?
H21A C21 H21B 107.1 . . ?
C21 C22 H22A 109.5 . . ?
C21 C22 H22B 109.5 . . ?
H22A C22 H22B 109.5 . . ?
C21 C22 H22C 109.5 . . ?
H22A C22 H22C 109.5 . . ?
H22B C22 H22C 109.5 . . ?

loop_
_geom_bond_atom_site_label_1
_geom_bond_atom_site_label_2
_geom_bond_distance
_geom_bond_site_symmetry_2
_geom_bond_publ_flag
Zn1 N1 1.929(2) . ?
Zn1 C21 1.945(3) . ?
Zn1 N2 2.052(2) . ?
O1 C3 1.345(3) . ?
O1 C8 1.437(3) . ?
N1 C1 1.369(3) . ?
N1 C9 1.426(3) . ?
C1 C7 1.360(4) . ?
C1 C2 1.479(4) . ?
C2 N2 1.356(3) . ?
C2 C6 1.385(3) . ?
N2 C3 1.337(3) . ?
C4 C3 1.376(4) . ?
C4 C5 1.383(4) . ?
C4 H4 0.9300 . ?
C5 C6 1.375(4) . ?
C5 H5 0.9300 . ?
C6 H6 0.9300 . ?
C7 H7A 0.9300 . ?
C7 H7B 0.9300 . ?
C8 H8A 0.9600 . ?
C8 H8B 0.9600 . ?
C8 H8C 0.9600 . ?
C10 C11 1.382(4) . ?
C10 C9 1.406(3) . ?
C10 C15 1.510(4) . ?
C9 C14 1.397(3) . ?
C12 C11 1.370(4) . ?
C12 C13 1.373(4) . ?
C12 H12 0.9300 . ?
C11 H11 0.9300 . ?
C14 C13 1.389(4) . ?
C14 C18 1.504(4) . ?
C13 H13 0.9300 . ?
C17 C15 1.519(4) . ?
C17 H17A 0.9600 . ?
C17 H17B 0.9600 . ?
C17 H17C 0.9600 . ?
C16 C15 1.525(4) . ?
C16 H16A 0.9600 . ?
C16 H16B 0.9600 . ?
C16 H16C 0.9600 . ?
C15 H15 0.9800 . ?
C18 C19 1.499(4) . ?
C18 C20 1.503(4) . ?
C18 H18 0.9800 . ?
C19 H19A 0.9600 . ?
C19 H19B 0.9600 . ?
C19 H19C 0.9600 . ?
C20 H20A 0.9600 . ?
C20 H20B 0.9600 . ?
C20 H20C 0.9600 . ?
C21 C22 1.515(4) . ?
C21 H21A 0.9700 . ?
C21 H21B 0.9700 . ?
C22 H22A 0.9600 . ?
C22 H22B 0.9600 . ?
C22 H22C 0.9600 . ?
